data_8106459
loop_
_publ_author_name
'Qi, Bo-Shu'
'Sun, Xiao-Nan'
'Yang, Huan-Huan'
'Fu, Ying'
'Ye, Fei'

_publ_section_title
;
 Crystal structure of 2-dichloromethyl-2-p-nitrophenyl-1,3-dioxolane,
 C10H9Cl2NO4
;
_journal_issue 1
_journal_name_full 'Zeitschrift f\"ur Kristallographie - New Crystal Structures'
_journal_page_first 137
_journal_page_last 138
_journal_paper_doi 10.1515/ncrs-2016-0192
_journal_volume 232
_journal_year 2017
_chemical_formula_moiety
;
 'C10 H9 Cl2 N2 O4'  
;
_chemical_formula_sum 'C10 H9 Cl2 N2 O4'
_chemical_formula_weight 292.095
_space_group_crystal_system orthorhombic
_space_group_IT_number 61
_space_group_name_Hall '-P 2ac 2ab'
_space_group_name_H-M_alt 'P b c a'
_atom_sites_solution_hydrogens geom
_atom_sites_solution_primary direct
_atom_sites_solution_secondary difmap
_cell_angle_alpha 90.00
_cell_angle_beta 90.00
_cell_angle_gamma 90.00
_cell_formula_units_Z 8
_cell_length_a 11.151(2)
_cell_length_b 7.0923(14)
_cell_length_c 29.243(6)
_cell_measurement_reflns_used 14097
_cell_measurement_temperature 293(2)
_cell_measurement_theta_max 27.48
_cell_measurement_theta_min 3.33
_cell_volume 2312.7(8)
_computing_cell_refinement 'RAPID-AUTO (Rigaku 1998 <i>RAPID-AUTO</i>)'
_computing_data_collection 'RAPID-AUTO (Rigaku 1998 <i>RAPID-AUTO</i>)'
_computing_data_reduction 'CrystalClear (Rigaku/MSC, 2002)'
_computing_molecular_graphics 'SHELXTL (Sheldrick, 2008)'
_computing_publication_material SHELXL-97
_computing_structure_refinement 'SHELXL-97 (Sheldrick, 2008)'
_computing_structure_solution 'SHELXS-97 (Sheldrick, 2008)'
_diffrn_ambient_temperature 293(2)
_diffrn_measured_fraction_theta_full 0.995
_diffrn_measured_fraction_theta_max 0.995
_diffrn_measurement_device_type 'Rigaku RAXIS-RAPID'
_diffrn_measurement_method '\w scans'
_diffrn_radiation_type MoK\a
_diffrn_radiation_wavelength 0.71073
_diffrn_reflns_av_R_equivalents 0.0528
_diffrn_reflns_av_sigmaI/netI 0.0315
_diffrn_reflns_limit_h_max 14
_diffrn_reflns_limit_h_min -14
_diffrn_reflns_limit_k_max 9
_diffrn_reflns_limit_k_min -8
_diffrn_reflns_limit_l_max 37
_diffrn_reflns_limit_l_min -37
_diffrn_reflns_number 20774
_diffrn_reflns_theta_full 27.48
_diffrn_reflns_theta_max 27.48
_diffrn_reflns_theta_min 3.33
_diffrn_source 'fine-focus sealed tube'
_diffrn_standards_decay_% 0
_diffrn_standards_interval_count 0
_diffrn_standards_interval_time 0
_diffrn_standards_number 0
_exptl_absorpt_coefficient_mu 0.563
_exptl_absorpt_correction_T_max 0.9506
_exptl_absorpt_correction_T_min 0.8886
_exptl_absorpt_correction_type multi-scan
_exptl_absorpt_process_details
; 
ABSCOR (Higashi, 1995)
;
_exptl_crystal_colour colorless
_exptl_crystal_density_diffrn 1.597
_exptl_crystal_density_method 'not measured'
_exptl_crystal_description block
_exptl_crystal_F_000 1136
_exptl_crystal_size_max 0.22
_exptl_crystal_size_mid 0.12
_exptl_crystal_size_min 0.09
_refine_diff_density_max 0.296
_refine_diff_density_min -0.231
_refine_diff_density_rms 0.056
_refine_ls_extinction_method none
_refine_ls_goodness_of_fit_ref 1.031
_refine_ls_hydrogen_treatment constr
_refine_ls_matrix_type full
_refine_ls_number_parameters 154
_refine_ls_number_reflns 2641
_refine_ls_number_restraints 0
_refine_ls_restrained_S_all 1.031
_refine_ls_R_factor_all 0.0712
_refine_ls_R_factor_gt 0.0459
_refine_ls_shift/su_max 0.000
_refine_ls_shift/su_mean 0.000
_refine_ls_structure_factor_coef Fsqd
_refine_ls_weighting_details
;
 'calc w=1/[\s^2^(Fo^2^)+(0.0739P)^2^+0.2750P] where P=(Fo^2^+2Fc^2^)/3' 
;
_refine_ls_weighting_scheme calc
_refine_ls_wR_factor_gt 0.1223
_refine_ls_wR_factor_ref 0.1348
_reflns_Friedel_coverage 0.000
_reflns_Friedel_fraction_full .
_reflns_Friedel_fraction_max .
_reflns_number_gt 1765
_reflns_number_total 2641
_reflns_threshold_expression >2sigma(I)
_cod_data_source_file suppl_ncrs-2016-0192_suppl.cif
_cod_data_source_block 1
_cod_database_code 8106459
_shelx_space_group_comment
;
The symmetry employed for this shelxl refinement is uniquely defined
by the following loop, which should always be used as a source of
symmetry information in preference to the above space-group names.
They are only intended as comments.
;

loop_
_symmetry_equiv_pos_as_xyz
'x, y, z'
'-x+1/2, -y, z+1/2'
'-x, y+1/2, -z+1/2'
'x+1/2, -y+1/2, -z'
'-x, -y, -z'
'x-1/2, y, -z-1/2'
'x, -y-1/2, z-1/2'
'-x-1/2, y-1/2, z'

loop_
_atom_site_label
_atom_site_type_symbol
_atom_site_fract_x
_atom_site_fract_y
_atom_site_fract_z
_atom_site_U_iso_or_equiv
_atom_site_adp_type
_atom_site_occupancy
_atom_site_symmetry_multiplicity
_atom_site_calc_flag
_atom_site_refinement_flags
_atom_site_disorder_assembly
_atom_site_disorder_group
C1 C 0.97875(19) 0.9758(3) 0.38665(7) 0.0432(5) Uani 1 1 d . . .
C2 C 1.0763(2) 1.0560(3) 0.40896(7) 0.0487(5) Uani 1 1 d . . .
H2 H 1.1532 1.0366 0.3976 0.058 Uiso 1 1 calc R . .
C3 C 1.0604(2) 1.1636(3) 0.44748(7) 0.0498(5) Uani 1 1 d . . .
H3 H 1.1258 1.2175 0.4623 0.060 Uiso 1 1 calc R . .
C4 C 0.9462(2) 1.1905(3) 0.46385(7) 0.0454(5) Uani 1 1 d . . .
C5 C 0.8466(2) 1.1170(3) 0.44197(8) 0.0519(6) Uani 1 1 d . . .
H5 H 0.7698 1.1396 0.4531 0.062 Uiso 1 1 calc R . .
C6 C 0.8642(2) 1.0092(4) 0.40324(8) 0.0499(5) Uani 1 1 d . . .
H6 H 0.7983 0.9583 0.3881 0.060 Uiso 1 1 calc R . .
C7 C 0.9980(2) 0.8459(4) 0.34583(8) 0.0494(6) Uani 1 1 d . . .
C8 C 1.0891(3) 0.5609(4) 0.35709(12) 0.0732(8) Uani 1 1 d . . .
H8A H 1.1091 0.5294 0.3885 0.088 Uiso 1 1 calc R . .
H8B H 1.1373 0.4835 0.3368 0.088 Uiso 1 1 calc R . .
C9 C 0.9622(3) 0.5297(4) 0.34866(13) 0.0836(10) Uani 1 1 d . . .
H9A H 0.9513 0.4576 0.3208 0.100 Uiso 1 1 calc R . .
H9B H 0.9268 0.4600 0.3738 0.100 Uiso 1 1 calc R . .
C10 C 0.9963(2) 0.9450(4) 0.29915(8) 0.0574(6) Uani 1 1 d . . .
H10 H 1.0068 0.8482 0.2756 0.069 Uiso 1 1 calc R . .
Cl1 Cl 1.11593(7) 1.10883(11) 0.29357(2) 0.0677(2) Uani 1 1 d . . .
Cl2 Cl 0.85863(7) 1.05993(13) 0.28860(3) 0.0794(3) Uani 1 1 d . . .
N1 N 0.93076(19) 1.2955(3) 0.50668(6) 0.0530(5) Uani 1 1 d . . .
O1 O 1.11029(15) 0.7530(2) 0.34872(6) 0.0585(5) Uani 1 1 d . . .
O2 O 0.90781(16) 0.7057(2) 0.34454(7) 0.0655(5) Uani 1 1 d . . .
O3 O 0.82968(18) 1.3431(3) 0.51767(7) 0.0826(6) Uani 1 1 d . . .
O4 O 1.01977(17) 1.3326(3) 0.52943(6) 0.0620(5) Uani 1 1 d . . .

loop_
_atom_site_aniso_label
_atom_site_aniso_U_11
_atom_site_aniso_U_22
_atom_site_aniso_U_33
_atom_site_aniso_U_23
_atom_site_aniso_U_13
_atom_site_aniso_U_12
C1 0.0363(11) 0.0481(12) 0.0453(11) 0.0076(10) -0.0018(8) 0.0009(9)
C2 0.0321(11) 0.0651(15) 0.0491(12) -0.0019(11) 0.0022(9) 0.0002(10)
C3 0.0371(12) 0.0633(14) 0.0491(12) 0.0008(11) -0.0034(9) -0.0030(10)
C4 0.0441(12) 0.0503(12) 0.0419(10) 0.0073(9) 0.0023(9) 0.0020(10)
C5 0.0346(11) 0.0621(14) 0.0590(13) 0.0051(11) 0.0069(10) 0.0027(10)
C6 0.0342(12) 0.0585(14) 0.0571(13) 0.0041(11) -0.0051(9) -0.0042(10)
C7 0.0388(12) 0.0496(13) 0.0598(14) -0.0020(11) -0.0059(10) -0.0009(10)
C8 0.068(2) 0.0501(15) 0.102(2) 0.0036(15) 0.0079(16) 0.0058(13)
C9 0.069(2) 0.0523(16) 0.129(3) 0.0063(17) -0.0125(18) -0.0013(14)
C10 0.0596(16) 0.0639(15) 0.0486(13) -0.0073(11) -0.0054(10) 0.0065(12)
Cl1 0.0681(5) 0.0754(5) 0.0595(4) 0.0085(3) 0.0109(3) -0.0035(3)
Cl2 0.0671(5) 0.0986(6) 0.0724(5) 0.0113(4) -0.0235(3) 0.0118(4)
N1 0.0556(13) 0.0559(12) 0.0476(10) 0.0075(9) 0.0092(9) 0.0008(10)
O1 0.0411(9) 0.0532(10) 0.0812(11) -0.0037(9) -0.0036(8) 0.0056(7)
O2 0.0473(10) 0.0518(10) 0.0974(13) -0.0084(9) -0.0087(9) -0.0050(8)
O3 0.0580(12) 0.1059(17) 0.0838(13) -0.0212(12) 0.0239(10) 0.0025(11)
O4 0.0687(12) 0.0710(12) 0.0464(9) 0.0017(8) -0.0037(8) 0.0024(9)

loop_
_atom_type_symbol
_atom_type_description
_atom_type_scat_dispersion_real
_atom_type_scat_dispersion_imag
_atom_type_scat_source
C C 0.0033 0.0016 'International Tables Vol C Tables 4.2.6.8 and 6.1.1.4'
H H 0.0000 0.0000 'International Tables Vol C Tables 4.2.6.8 and 6.1.1.4'
N N 0.0061 0.0033 'International Tables Vol C Tables 4.2.6.8 and 6.1.1.4'
O O 0.0106 0.0060 'International Tables Vol C Tables 4.2.6.8 and 6.1.1.4'
Cl Cl 0.1484 0.1585 'International Tables Vol C Tables 4.2.6.8 and 6.1.1.4'

loop_
_geom_angle_atom_site_label_1
_geom_angle_atom_site_label_2
_geom_angle_atom_site_label_3
_geom_angle
_geom_angle_site_symmetry_1
_geom_angle_site_symmetry_3
C6 C1 C2 119.1(2) . .
C6 C1 C7 120.5(2) . .
C2 C1 C7 120.3(2) . .
C3 C2 C1 120.8(2) . .
C3 C2 H2 119.6 . .
C1 C2 H2 119.6 . .
C2 C3 C4 118.9(2) . .
C2 C3 H3 120.6 . .
C4 C3 H3 120.6 . .
C3 C4 C5 122.0(2) . .
C3 C4 N1 118.4(2) . .
C5 C4 N1 119.5(2) . .
C6 C5 C4 118.4(2) . .
C6 C5 H5 120.8 . .
C4 C5 H5 120.8 . .
C5 C6 C1 120.8(2) . .
C5 C6 H6 119.6 . .
C1 C6 H6 119.6 . .
O2 C7 O1 107.63(19) . .
O2 C7 C1 110.21(19) . .
O1 C7 C1 111.07(18) . .
O2 C7 C10 106.78(19) . .
O1 C7 C10 106.07(19) . .
C1 C7 C10 114.7(2) . .
O1 C8 C9 106.4(2) . .
O1 C8 H8A 110.5 . .
C9 C8 H8A 110.5 . .
O1 C8 H8B 110.5 . .
C9 C8 H8B 110.5 . .
H8A C8 H8B 108.6 . .
O2 C9 C8 107.6(2) . .
O2 C9 H9A 110.2 . .
C8 C9 H9A 110.2 . .
O2 C9 H9B 110.2 . .
C8 C9 H9B 110.2 . .
H9A C9 H9B 108.5 . .
C7 C10 Cl2 112.18(17) . .
C7 C10 Cl1 111.81(17) . .
Cl2 C10 Cl1 109.56(15) . .
C7 C10 H10 107.7 . .
Cl2 C10 H10 107.7 . .
Cl1 C10 H10 107.7 . .
O3 N1 O4 123.2(2) . .
O3 N1 C4 118.3(2) . .
O4 N1 C4 118.6(2) . .
C8 O1 C7 108.2(2) . .
C9 O2 C7 108.5(2) . .

loop_
_geom_bond_atom_site_label_1
_geom_bond_atom_site_label_2
_geom_bond_distance
_geom_bond_site_symmetry_2
C1 C6 1.387(3) .
C1 C2 1.390(3) .
C1 C7 1.523(3) .
C2 C3 1.372(3) .
C2 H2 0.9300 .
C3 C4 1.374(3) .
C3 H3 0.9300 .
C4 C5 1.383(3) .
C4 N1 1.467(3) .
C5 C6 1.380(3) .
C5 H5 0.9300 .
C6 H6 0.9300 .
C7 O2 1.415(3) .
C7 O1 1.417(3) .
C7 C10 1.536(3) .
C8 O1 1.404(3) .
C8 C9 1.453(4) .
C8 H8A 0.9700 .
C8 H8B 0.9700 .
C9 O2 1.393(3) .
C9 H9A 0.9700 .
C9 H9B 0.9700 .
C10 Cl2 1.765(3) .
C10 Cl1 1.777(3) .
C10 H10 0.9800 .
N1 O3 1.220(3) .
N1 O4 1.223(3) .

loop_
_geom_hbond_atom_site_label_D
_geom_hbond_atom_site_label_H
_geom_hbond_atom_site_label_A
_geom_hbond_distance_DH
_geom_hbond_distance_HA
_geom_hbond_distance_DA
_geom_hbond_angle_DHA
_geom_hbond_site_symmetry_A
C3 H3 O3 0.93 2.39 3.172(3) 142.0 4_576

loop_
_geom_torsion_atom_site_label_1
_geom_torsion_atom_site_label_2
_geom_torsion_atom_site_label_3
_geom_torsion_atom_site_label_4
_geom_torsion
_geom_torsion_site_symmetry_1
_geom_torsion_site_symmetry_2
_geom_torsion_site_symmetry_3
_geom_torsion_site_symmetry_4
C6 C1 C2 C3 1.4(3) . . . .
C7 C1 C2 C3 -175.9(2) . . . .
C1 C2 C3 C4 0.2(3) . . . .
C2 C3 C4 C5 -1.9(3) . . . .
C2 C3 C4 N1 176.1(2) . . . .
C3 C4 C5 C6 1.8(4) . . . .
N1 C4 C5 C6 -176.2(2) . . . .
C4 C5 C6 C1 -0.1(4) . . . .
C2 C1 C6 C5 -1.4(4) . . . .
C7 C1 C6 C5 175.8(2) . . . .
C6 C1 C7 O2 -29.9(3) . . . .
C2 C1 C7 O2 147.4(2) . . . .
C6 C1 C7 O1 -149.1(2) . . . .
C2 C1 C7 O1 28.2(3) . . . .
C6 C1 C7 C10 90.7(3) . . . .
C2 C1 C7 C10 -92.1(3) . . . .
O1 C8 C9 O2 -11.4(4) . . . .
O2 C7 C10 Cl2 62.6(2) . . . .
O1 C7 C10 Cl2 177.21(16) . . . .
C1 C7 C10 Cl2 -59.8(2) . . . .
O2 C7 C10 Cl1 -173.83(16) . . . .
O1 C7 C10 Cl1 -59.2(2) . . . .
C1 C7 C10 Cl1 63.8(2) . . . .
C3 C4 N1 O3 169.4(2) . . . .
C5 C4 N1 O3 -12.5(3) . . . .
C3 C4 N1 O4 -9.9(3) . . . .
C5 C4 N1 O4 168.2(2) . . . .
C9 C8 O1 C7 13.1(3) . . . .
O2 C7 O1 C8 -10.0(3) . . . .
C1 C7 O1 C8 110.7(2) . . . .
C10 C7 O1 C8 -124.0(2) . . . .
C8 C9 O2 C7 5.4(3) . . . .
O1 C7 O2 C9 2.7(3) . . . .
C1 C7 O2 C9 -118.6(2) . . . .
C10 C7 O2 C9 116.2(2) . . . .
